data_1546071
loop_
_publ_author_name
'Decap, G.'
'Retoux, R.'
'Calage, Y.'

_publ_section_title
;
 Pb3Al2F12 : Crystal structure of a cyclo-fluoroaluminate related to
 Ba3Al2F12
;
_journal_name_full 'Zeitschrift fur Anorganische und Allgemeine Chemie'
_journal_page_first 1449
_journal_page_last 1454
_journal_paper_doi 10.1002/zaac.19946200822
_journal_volume 620
_journal_year 1994
_chemical_formula_sum 'Al2 F12 Pb3'
_chemical_formula_weight 903.51
_space_group_IT_number 14
_symmetry_cell_setting monoclinic
_symmetry_Int_Tables_number 14
_symmetry_space_group_name_Hall '-P 2yn'
_symmetry_space_group_name_H-M 'P 1 21/n 1'
_cell_angle_alpha 90.
_cell_angle_beta 90.59(5)
_cell_angle_gamma 90.
_cell_formula_units_Z 4
_cell_length_a 9.435(6)
_cell_length_b 9.610(5)
_cell_length_c 10.100(9)
_cell_volume 915.7(11)
_diffrn_ambient_temperature 293
_diffrn_radiation_probe x-ray
_diffrn_radiation_type MoK\a
_diffrn_radiation_wavelength 0.71073
_exptl_absorpt_coefficient_mu 55.379
_exptl_crystal_density_diffrn 6.554
_exptl_crystal_F_000 1520
_refine_ls_number_parameters 155
_refine_ls_number_reflns 2135
_refine_ls_R_factor_gt 0.0463
_refine_ls_wR_factor_gt 0.0465
_cod_data_source_file Z-Anorg-Allg-Chem-1994-620-1449-1454.cif
_cod_data_source_block Pb3Al2F12
_cod_original_sg_symbol_H-M 'P 21/n'
_cod_database_code 1546071

loop_
_symmetry_equiv_pos_site_id
_symmetry_equiv_pos_as_xyz
1 x,y,z
2 1/2-x,1/2+y,1/2-z
3 -x,-y,-z
4 1/2+x,1/2-y,1/2+z

loop_
_atom_site_aniso_label
_atom_site_aniso_U_11
_atom_site_aniso_U_22
_atom_site_aniso_U_33
_atom_site_aniso_U_23
_atom_site_aniso_U_13
_atom_site_aniso_U_12
Pb1 0.0172(3) 0.0104(3) 0.0170(3) -0.0012(2) -0.0021(2) -0.0002(2)
Pb2 0.0131(3) 0.0146(3) 0.0160(3) -0.0004(2) 0.0001(2) -0.0009(2)
Pb3 0.0140(3) 0.0091(3) 0.0195(3) -0.0005(2) -0.0040(2) 0.0004(2)
Al1 0.007(2) 0.006(2) 0.011(2) 0.002(2) -0.004(2) -0.001(2)
Al2 0.007(2) 0.007(2) 0.013(2) -0.001(2) -0.001(2) -0.001(2)
F1 0.018(5) 0.024(6) 0.010(5) 0.005(4) -0.004(4) -0.007(4)
F2 0.005(4) 0.013(5) 0.035(7) -0.001(4) -0.008(4) 0.001(4)
F3 0.018(5) 0.013(5) 0.019(5) 0.002(4) 0.004(4) 0.004(4)
F4 0.017(5) 0.014(5) 0.018(5) 0.005(4) -0.003(4) 0.004(4)
F5 0.006(4) 0.008(4) 0.018(5) 0.001(4) -0.003(3) -0.002(3)
F6 0.011(4) 0.010(5) 0.018(5) 0.002(4) -0.001(3) 0.002(4)
F7 0.023(5) 0.009(5) 0.016(5) 0.005(4) 0.003(4) 0.003(4)
F8 0.013(4) 0.015(5) 0.017(5) 0.010(4) -0.004(4) -0.001(4)
F9 0.006(4) 0.017(5) 0.029(6) -0.006(4) -0.001(4) -0.003(4)
F10 0.012(5) 0.011(5) 0.019(5) 0.001(4) -0.002(4) 0.002(3)
F11 0.013(5) 0.012(5) 0.021(5) -0.004(4) 0.003(4) -0.001(3)
F12 0.021(6) 0.015(6) 0.026(6) -0.001(4) -0.006(5) 0.001(4)

loop_
_atom_site_label
_atom_site_type_symbol
_atom_site_thermal_displace_type
_atom_site_fract_x
_atom_site_fract_y
_atom_site_fract_z
_atom_site_occupancy
_atom_site_U_iso_or_equiv
_atom_site_calc_flag
_atom_site_refinement_flags
_atom_site_disorder_assembly
_atom_site_disorder_group
Pb1 Pb Uani -0.01700(10) 0.38420(10) 0.32910(10) 1.000 0.0149(2) . . . .
Pb2 Pb Uani 0.51560(10) 0.28360(10) 0.28450(10) 1.000 0.0146(2) . . . .
Pb3 Pb Uani 0.28890(10) 0.49810(10) 0.00150(10) 1.000 0.0142(2) . . . .
Al1 Al Uani 0.8181(5) 0.8510(5) 0.8731(5) 1.000 0.0080(12) . . . .
Al2 Al Uani 0.8111(5) 0.1383(5) 0.0825(5) 1.000 0.0090(12) . . . .
F1 F Uani 0.128(2) 0.079(2) 0.2810(10) 1.000 0.017(3) . . . .
F2 F Uani 0.3610(10) 0.097(2) 0.155(2) 1.000 0.018(3) . . . .
F3 F Uani 0.275(2) 0.716(2) 0.533(2) 1.000 0.017(3) . . . .
F4 F Uani 0.2890(10) 0.821(2) 0.306(2) 1.000 0.016(3) . . . .
F5 F Uani 0.5040(10) 0.7010(10) 0.4060(10) 1.000 0.011(3) . . . .
F6 F Uani 0.6360(10) 0.518(2) 0.5470(10) 1.000 0.013(3) . . . .
F7 F Uani 0.158(2) 0.984(2) 0.792(2) 1.000 0.016(3) . . . .
F8 F Uani 0.2630(10) 0.228(2) 0.6990(10) 1.000 0.015(3) . . . .
F9 F Uani 0.3700(10) 0.915(2) 0.934(2) 1.000 0.017(3) . . . .
F10 F Uani 0.2080(10) 0.7360(10) 0.047(2) 1.000 0.014(3) . . . .
F11 F Uani 0.0050(10) 0.1320(10) 0.558(2) 1.000 0.015(3) . . . .
F12 F Uani 0.942(2) 0.535(2) 0.159(2) 1.000 0.021(3) . . . .

loop_
_geom_angle_atom_site_label_1
_geom_angle_atom_site_label_2
_geom_angle_atom_site_label_3
_geom_angle
_geom_angle_site_symmetry_1
_geom_angle_site_symmetry_2
_geom_angle_site_symmetry_3
_geom_angle_publ_flag
F4 Pb1 F12 83.6(6) 2_545 . 1_455 yes
F5 Pb1 F12 77.4(5) 2_545 . 1_455 yes
F9 Pb1 F12 131.6(6) 2_546 . 1_455 yes
F2 Pb1 F12 68.1(6) 2_555 . 1_455 yes
F3 Pb1 F12 115.2(6) 3_566 . 1_455 yes
F8 Pb1 F12 76.2(6) 4_454 . 1_455 yes
F9 Pb1 F12 75.8(7) 4_464 . 1_455 yes
F4 Pb1 F5 53.5(4) 2_545 . 2_545 yes
F4 Pb1 F9 93.9(5) 2_545 . 2_546 yes
F2 Pb1 F4 75.0(5) 2_555 . 2_545 yes
F3 Pb1 F4 147.7(6) 3_566 . 2_545 yes
F4 Pb1 F8 106.7(5) 2_545 . 4_454 yes
F4 Pb1 F9 140.2(5) 2_545 . 4_464 yes
F5 Pb1 F9 137.1(4) 2_545 . 2_546 yes
F2 Pb1 F5 120.3(5) 2_555 . 2_545 yes
F3 Pb1 F5 102.9(4) 3_566 . 2_545 yes
F5 Pb1 F8 53.4(3) 2_545 . 4_454 yes
F5 Pb1 F9 146.8(4) 2_545 . 4_464 yes
F2 Pb1 F9 64.7(6) 2_555 . 2_546 yes
F3 Pb1 F9 92.0(5) 3_566 . 2_546 yes
F8 Pb1 F9 148.0(4) 4_454 . 2_546 yes
F9 Pb1 F9 76.0(5) 2_546 . 4_464 yes
F2 Pb1 F3 135.4(5) 2_555 . 3_566 yes
F2 Pb1 F8 143.9(5) 2_555 . 4_454 yes
F2 Pb1 F9 65.8(5) 2_555 . 4_464 yes
F3 Pb1 F8 57.6(4) 3_566 . 4_454 yes
F3 Pb1 F9 72.0(5) 3_566 . 4_464 yes
F8 Pb1 F9 101.0(4) 4_454 . 4_464 yes
F2 Pb2 F10 76.8(5) . . 2_545 yes
F2 Pb2 F12 63.2(6) . . 2_645 yes
F2 Pb2 F3 137.5(6) . . 3_666 yes
F2 Pb2 F6 117.2(4) . . 3_666 yes
F2 Pb2 F8 108.1(5) . . 4_554 yes
F2 Pb2 F11 75.2(5) . . 4_554 yes
F2 Pb2 F7 151.1(6) . . 4_564 yes
F10 Pb2 F12 79.7(5) 2_545 . 2_645 yes
F3 Pb2 F10 98.0(5) 3_666 . 2_545 yes
F6 Pb2 F10 51.0(4) 3_666 . 2_545 yes
F8 Pb2 F10 158.0(4) 4_554 . 2_545 yes
F10 Pb2 F11 127.7(4) 2_545 . 4_554 yes
F7 Pb2 F10 121.4(5) 4_564 . 2_545 yes
F3 Pb2 F12 74.3(6) 3_666 . 2_645 yes
F6 Pb2 F12 124.7(6) 3_666 . 2_645 yes
F8 Pb2 F12 83.6(6) 4_554 . 2_645 yes
F11 Pb2 F12 122.8(5) 4_554 . 2_645 yes
F7 Pb2 F12 137.3(6) 4_564 . 2_645 yes
F3 Pb2 F6 87.7(5) 3_666 . 3_666 yes
F3 Pb2 F8 63.6(5) 3_666 . 4_554 yes
F3 Pb2 F11 131.9(5) 3_666 . 4_554 yes
F3 Pb2 F7 66.7(6) 3_666 . 4_564 yes
F6 Pb2 F8 133.7(5) 3_666 . 4_554 yes
F6 Pb2 F11 108.3(4) 3_666 . 4_554 yes
F6 Pb2 F7 71.4(5) 3_666 . 4_564 yes
F8 Pb2 F11 73.7(4) 4_554 . 4_554 yes
F7 Pb2 F8 64.2(6) 4_564 . 4_554 yes
F7 Pb2 F11 76.0(5) 4_564 . 4_554 yes
F3 Pb3 F10 149.2(5) 2_545 . . yes
F4 Pb3 F10 111.5(6) 2_545 . . yes
F1 Pb3 F10 68.5(6) 2_555 . . yes
F10 Pb3 F11 78.6(4) . . 2_555 yes
F10 Pb3 F12 88.4(5) . . 3_665 yes
F10 Pb3 F11 133.6(4) . . 4_554 yes
F3 Pb3 F4 54.4(6) 2_545 . 2_545 yes
F1 Pb3 F3 119.0(6) 2_555 . 2_545 yes
F3 Pb3 F11 131.2(5) 2_545 . 2_555 yes
F3 Pb3 F12 69.0(6) 2_545 . 3_665 yes
F3 Pb3 F11 73.3(5) 2_545 . 4_554 yes
F1 Pb3 F4 68.9(6) 2_555 . 2_545 yes
F4 Pb3 F11 138.1(5) 2_545 . 2_555 yes
F4 Pb3 F12 97.7(5) 2_545 . 3_665 yes
F4 Pb3 F11 75.1(4) 2_545 . 4_554 yes
F1 Pb3 F11 78.6(6) 2_555 . 2_555 yes
F1 Pb3 F12 144.9(6) 2_555 . 3_665 yes
F1 Pb3 F11 72.3(6) 2_555 . 4_554 yes
F11 Pb3 F12 123.8(6) 2_555 . 3_665 yes
F11 Pb3 F11 70.1(4) 2_555 . 4_554 yes
F11 Pb3 F12 137.5(5) 4_554 . 3_665 yes
F1 Al1 F6 89.2(7) 3_666 . 2_656 yes
F2 Al1 F6 92.5(7) 3_666 . 2_656 yes
F3 Al1 F6 88.4(8) 4_565 . 2_656 yes
F4 Al1 F6 173.6(7) 4_565 . 2_656 yes
F5 Al1 F6 86.5(5) 4_565 . 2_656 yes
F1 Al1 F2 91.9(9) 3_666 . 3_666 yes
F1 Al1 F3 176.2(9) 3_666 . 4_565 yes
F1 Al1 F4 93.5(9) 3_666 . 4_565 yes
F1 Al1 F5 88.9(7) 3_666 . 4_565 yes
F2 Al1 F3 91.2(9) 3_666 . 4_565 yes
F2 Al1 F4 93.3(7) 3_666 . 4_565 yes
F2 Al1 F5 178.7(8) 3_666 . 4_565 yes
F3 Al1 F4 88.5(9) 4_565 . 4_565 yes
F3 Al1 F5 88.0(7) 4_565 . 4_565 yes
F4 Al1 F5 87.7(5) 4_565 . 4_565 yes
F5 Al2 F6 89.2(5) 2_645 . 2_645 yes
F5 Al2 F10 85.1(5) 2_645 . 3_665 yes
F5 Al2 F7 91.3(7) 2_645 . 3_666 yes
F5 Al2 F9 177.1(7) 2_645 . 3_666 yes
F5 Al2 F8 88.3(5) 2_645 . 4_554 yes
F6 Al2 F10 86.0(7) 2_645 . 3_665 yes
F6 Al2 F7 92.8(8) 2_645 . 3_666 yes
F6 Al2 F9 91.1(7) 2_645 . 3_666 yes
F6 Al2 F8 174.0(8) 2_645 . 4_554 yes
F7 Al2 F10 176.2(8) 3_666 . 3_665 yes
F9 Al2 F10 92.1(7) 3_666 . 3_665 yes
F8 Al2 F10 88.4(7) 4_554 . 3_665 yes
F7 Al2 F9 91.6(9) 3_666 . 3_666 yes
F7 Al2 F8 92.7(8) 3_666 . 4_554 yes
F8 Al2 F9 91.0(7) 4_554 . 3_666 yes
Pb3 F1 Al1 144.5(10) 2_545 . 3_666 yes
Pb1 F2 Pb2 101.5(4) 2_545 . . yes
Pb2 F2 Al1 113.9(9) . . 3_666 yes
Pb1 F2 Al1 142.1(9) 2_545 . 3_666 yes
Pb1 F3 Pb3 101.3(6) 3_566 . 2_555 yes
Pb2 F3 Pb3 103.9(6) 3_666 . 2_555 yes
Pb3 F3 Al1 106.7(9) 2_555 . 4_464 yes
Pb1 F3 Pb2 106.2(7) 3_566 . 3_666 yes
Pb1 F3 Al1 120.0(9) 3_566 . 4_464 yes
Pb2 F3 Al1 116.6(9) 3_666 . 4_464 yes
Pb1 F4 Pb3 117.4(6) 2_555 . 2_555 yes
Pb1 F4 Al1 106.5(6) 2_555 . 4_464 yes
Pb3 F4 Al1 110.4(9) 2_555 . 4_464 yes
Pb1 F5 Al2 101.4(4) 2_555 . 2_655 yes
Pb1 F5 Al1 93.7(4) 2_555 . 4_464 yes
Al1 F5 Al2 144.6(6) 4_464 . 2_655 yes
Al1 F6 Al2 143.3(7) 2_646 . 2_655 yes
Pb2 F6 Al1 115.1(5) 3_666 . 2_646 yes
Pb2 F6 Al2 98.2(8) 3_666 . 2_655 yes
Pb2 F7 Al2 132.7(10) 4_465 . 3_666 yes
Pb2 F8 Al2 120.0(7) 4_455 . 4_455 yes
Pb1 F8 Pb2 122.4(5) 4_555 . 4_455 yes
Pb1 F8 Al2 114.1(5) 4_555 . 4_455 yes
Pb1 F9 Al2 121.3(9) 2_556 . 3_666 yes
Pb1 F9 Pb1 104.0(5) 2_556 . 4_565 yes
Pb1 F9 Al2 127.2(9) 4_565 . 3_666 yes
Pb2 F10 Pb3 120.7(5) 2_555 . . yes
Pb3 F10 Al2 121.4(9) . . 3_665 yes
Pb2 F10 Al2 105.5(4) 2_555 . 3_665 yes
Pb2 F11 Pb3 112.8(6) 4_455 . 2_545 yes
Pb3 F11 Pb3 109.9(5) 2_545 . 4_455 yes
Pb2 F11 Pb3 114.5(6) 4_455 . 4_455 yes
Pb1 F12 Pb2 114.4(8) 1_655 . 2_655 yes
Pb1 F12 Pb3 120.3(8) 1_655 . 3_665 yes
Pb2 F12 Pb3 112.0(7) 2_655 . 3_665 yes

loop_
_geom_bond_atom_site_label_1
_geom_bond_atom_site_label_2
_geom_bond_distance
_geom_bond_site_symmetry_1
_geom_bond_site_symmetry_2
_geom_bond_publ_flag
Pb1 F12 2.28(2) . 1_455 yes
Pb1 F4 2.630(14) . 2_545 yes
Pb1 F5 2.960(10) . 2_545 yes
Pb1 F9 2.769(18) . 2_546 yes
Pb1 F2 2.524(17) . 2_555 yes
Pb1 F3 2.977(19) . 3_566 yes
Pb1 F8 2.672(12) . 4_454 yes
Pb1 F9 2.451(18) . 4_464 yes
Pb2 F2 2.649(17) . . yes
Pb2 F10 2.762(15) . 2_545 yes
Pb2 F12 2.488(19) . 2_645 yes
Pb2 F3 2.69(2) . 3_666 yes
Pb2 F6 2.937(15) . 3_666 yes
Pb2 F8 2.500(10) . 4_554 yes
Pb2 F11 2.428(19) . 4_554 yes
Pb2 F7 2.607(19) . 4_564 yes
Pb3 F10 2.455(10) . . yes
Pb3 F3 2.798(19) . 2_545 yes
Pb3 F4 2.692(19) . 2_545 yes
Pb3 F1 2.451(13) . 2_555 yes
Pb3 F11 2.413(11) . 2_555 yes
Pb3 F12 2.721(19) . 3_665 yes
Pb3 F11 2.454(11) . 4_554 yes
Al1 F6 1.846(18) . 2_656 yes
Al1 F1 1.775(14) . 3_666 yes
Al1 F2 1.782(12) . 3_666 yes
Al1 F3 1.79(2) . 4_565 yes
Al1 F4 1.81(2) . 4_565 yes
Al1 F5 1.851(11) . 4_565 yes
Al2 F5 1.848(11) . 2_645 yes
Al2 F6 1.819(15) . 2_645 yes
Al2 F10 1.788(17) . 3_665 yes
Al2 F7 1.75(2) . 3_666 yes
Al2 F9 1.790(12) . 3_666 yes
Al2 F8 1.803(16) . 4_554 yes

loop_
_geom_torsion_atom_site_label_1
_geom_torsion_atom_site_label_2
_geom_torsion_atom_site_label_3
_geom_torsion_atom_site_label_4
_geom_torsion
_geom_torsion_site_symmetry_1
_geom_torsion_site_symmetry_2
_geom_torsion_site_symmetry_3
_geom_torsion_site_symmetry_4
_geom_torsion_publ_flag
F12 Pb1 F4 Pb3 15.5(8) 1_455 . 2_545 . no
F5 Pb1 F4 Pb3 94.5(7) 2_545 . 2_545 . no
F9 Pb1 F4 Pb3 -115.9(7) 2_546 . 2_545 . no
F2 Pb1 F4 Pb3 -53.5(7) 2_555 . 2_545 . no
F3 Pb1 F4 Pb3 144.1(8) 3_566 . 2_545 . no
F8 Pb1 F4 Pb3 89.0(7) 4_454 . 2_545 . no
F9 Pb1 F4 Pb3 -43.1(12) 4_464 . 2_545 . no
F10 Pb2 F2 Pb1 -109.6(6) 2_545 . . 2_545 no
F10 Pb2 F2 Al1 56.5(9) 2_545 . . 3_666 no
F12 Pb2 F2 Pb1 -24.6(6) 2_645 . . 2_545 no
F12 Pb2 F2 Al1 141.5(12) 2_645 . . 3_666 no
F3 Pb2 F2 Pb1 -22.2(11) 3_666 . . 2_545 no
F3 Pb2 F2 Al1 143.9(9) 3_666 . . 3_666 no
F6 Pb2 F2 Pb1 -141.8(5) 3_666 . . 2_545 no
F6 Pb2 F2 Al1 24.3(11) 3_666 . . 3_666 no
F8 Pb2 F2 Pb1 48.1(7) 4_554 . . 2_545 no
F8 Pb2 F2 Al1 -145.8(9) 4_554 . . 3_666 no
F11 Pb2 F2 Pb1 115.0(6) 4_554 . . 2_545 no
F11 Pb2 F2 Al1 -78.9(9) 4_554 . . 3_666 no
F7 Pb2 F2 Pb1 117.4(11) 4_564 . . 2_545 no
F7 Pb2 F2 Al1 -76.5(14) 4_564 . . 3_666 no
F2 Pb2 F10 Pb3 45.0(7) . . 2_545 2_545 no
F2 Pb2 F10 Al2 -172.5(7) . . 2_545 4_455 no
F2 Pb2 F12 Pb1 29.8(7) . . 2_645 2_545 no
F2 Pb2 F12 Pb3 171.0(9) . . 2_645 4_555 no
F2 Pb2 F3 Pb1 110.9(8) . . 3_666 1_655 no
F2 Pb2 F3 Al1 -112.4(10) . . 3_666 2_646 no
F2 Pb2 F3 Pb3 4.6(11) . . 3_666 4_555 no
F2 Pb2 F6 Al2 70.5(6) . . 3_666 4_455 no
F2 Pb2 F6 Al1 -93.8(8) . . 3_666 4_464 no
F2 Pb2 F8 Al2 -6.2(9) . . 4_554 . no
F2 Pb2 F8 Pb1 -163.8(7) . . 4_554 1_655 no
F10 Pb2 F8 Al2 93.5(11) 2_545 . 4_554 . no
F12 Pb2 F8 Al2 52.9(9) 2_645 . 4_554 . no
F3 Pb2 F8 Al2 128.5(10) 3_666 . 4_554 . no
F6 Pb2 F8 Al2 -174.0(6) 3_666 . 4_554 . no
F11 Pb2 F8 Al2 -74.1(7) 4_554 . 4_554 . no
F7 Pb2 F8 Al2 -156.1(10) 4_564 . 4_554 . no
F2 Pb2 F11 Pb3 82.5(5) . . 4_554 . no
F2 Pb2 F11 Pb3 -150.9(5) . . 4_554 3_665 no
F10 Pb2 F11 Pb3 22.7(7) 2_545 . 4_554 . no
F12 Pb2 F11 Pb3 126.0(6) 2_645 . 4_554 . no
F3 Pb2 F11 Pb3 -135.7(6) 3_666 . 4_554 . no
F6 Pb2 F11 Pb3 -31.8(5) 3_666 . 4_554 . no
F8 Pb2 F11 Pb3 -163.2(6) 4_554 . 4_554 . no
F7 Pb2 F11 Pb3 -96.4(6) 4_564 . 4_554 . no
F2 Pb2 F7 Al2 149.2(10) . . 4_564 2_655 no
F3 Pb3 F10 Pb2 33.9(16) 2_545 . . 2_555 no
F3 Pb3 F10 Al2 -102.7(11) 2_545 . . 3_665 no
F4 Pb3 F10 Pb2 -21.8(8) 2_545 . . 2_555 no
F4 Pb3 F10 Al2 -158.4(5) 2_545 . . 3_665 no
F1 Pb3 F10 Pb2 -77.1(8) 2_555 . . 2_555 no
F1 Pb3 F10 Al2 146.3(7) 2_555 . . 3_665 no
F11 Pb3 F10 Pb2 -159.2(9) 2_555 . . 2_555 no
F11 Pb3 F10 Al2 64.2(7) 2_555 . . 3_665 no
F12 Pb3 F10 Pb2 75.8(8) 3_665 . . 2_555 no
F12 Pb3 F10 Al2 -60.8(7) 3_665 . . 3_665 no
F11 Pb3 F10 Pb2 -111.4(7) 4_554 . . 2_555 no
F11 Pb3 F10 Al2 112.0(9) 4_554 . . 3_665 no
F10 Pb3 F3 Al1 -71.7(15) . . 2_545 3_666 no
F10 Pb3 F3 Pb2 52.0(14) . . 2_545 4_454 no
F10 Pb3 F3 Pb1 162.0(9) . . 2_545 4_554 no
F10 Pb3 F4 Pb1 26.8(8) . . 2_545 . no
F10 Pb3 F4 Al1 149.1(5) . . 2_545 3_666 no
F3 Pb3 F4 Pb1 -121.7(8) 2_545 . 2_545 . no
F1 Pb3 F4 Pb1 81.9(8) 2_555 . 2_545 . no
F11 Pb3 F4 Pb1 123.7(6) 2_555 . 2_545 . no
F12 Pb3 F4 Pb1 -64.5(8) 3_665 . 2_545 . no
F11 Pb3 F4 Pb1 158.3(8) 4_554 . 2_545 . no
F10 Pb3 F1 Al1 54.8(16) . . 2_555 4_464 no
F10 Pb3 F11 Pb2 -85.7(6) . . 2_555 3_665 no
F10 Pb3 F11 Pb3 145.2(9) . . 2_555 3_665 no
F10 Pb3 F12 Pb2 -165.8(8) . . 3_665 4_454 no
F10 Pb3 F11 Pb2 77.5(7) . . 4_554 . no
F10 Pb3 F11 Pb3 -50.6(12) . . 4_554 3_665 no
F3 Pb3 F11 Pb2 -84.7(6) 2_545 . 4_554 . no
F4 Pb3 F11 Pb2 -28.1(5) 2_545 . 4_554 . no
F1 Pb3 F11 Pb2 44.2(6) 2_555 . 4_554 . no
F11 Pb3 F11 Pb2 128.2(7) 2_555 . 4_554 . no
F12 Pb3 F11 Pb2 -113.1(9) 3_665 . 4_554 . no
F5 Al2 F8 Pb2 -175.0(7) 2_645 . 4_554 . no
F10 Al2 F8 Pb2 99.9(7) 3_665 . 4_554 . no
F7 Al2 F8 Pb2 -83.7(9) 3_666 . 4_554 . no
F9 Al2 F8 Pb2 7.9(9) 3_666 . 4_554 . no
